data_2018725
loop_
_publ_author_name
'Trdin, Miha'
'Lah, Nina'

_publ_section_title
;
 A new polymorphic form of
 bis(acetato-\k<i>O</i>)bis[2-(pyridin-2-yl)ethanol-\k^2^<i>N</i>,<i>O</i>]nickel(II)
;
_journal_coeditor_code SK3457
_journal_issue 12
_journal_name_full 'Acta Crystallographica Section C'
_journal_page_first m359
_journal_page_last m362
_journal_paper_doi 10.1107/S0108270112046422
_journal_volume 68
_journal_year 2012
_chemical_formula_iupac '[Ni (C2 H3 O2)2 (C7 H9 N O)2]'
_chemical_formula_moiety 'C18 H24 N2 Ni O6'
_chemical_formula_sum 'C18 H24 N2 Ni O6'
_chemical_formula_weight 423.10
_chemical_name_systematic
;
Bis(acetato-\k<i>O</i>)bis[2-(pyridin-2-yl)ethanol-
\k^2^<i>N</i>,<i>O</i>]nickel(II)
;
_space_group_IT_number 14
_symmetry_cell_setting monoclinic
_symmetry_space_group_name_Hall '-P 2ybc'
_symmetry_space_group_name_H-M 'P 1 21/c 1'
_atom_sites_solution_hydrogens geom
_atom_sites_solution_primary direct
_atom_sites_solution_secondary difmap
_audit_creation_method SHELXL-97
_cell_angle_alpha 90.00
_cell_angle_beta 131.175(2)
_cell_angle_gamma 90.00
_cell_formula_units_Z 2
_cell_length_a 8.4292(3)
_cell_length_b 12.4129(4)
_cell_length_c 12.0850(4)
_cell_measurement_reflns_used 2802
_cell_measurement_temperature 150
_cell_measurement_theta_max 30.3609
_cell_measurement_theta_min 2.7705
_cell_volume 951.76(6)
_computing_cell_refinement 'CrysAlis PRO (Agilent, 2011)'
_computing_data_collection 'CrysAlis PRO (Agilent, 2011)'
_computing_data_reduction 'CrysAlis PRO (Agilent, 2011)'
_computing_molecular_graphics 'ORTEP-3 for Windows (Farrugia, 1997)'
_computing_publication_material
;
SHELXL97 (Sheldrick, 2008), PLATON (Spek, 2009) and
<i>CrystalMaker</i> (CrystalMaker, 2007)
;
_computing_structure_refinement 'SHELXL97 (Sheldrick, 2008)'
_computing_structure_solution 'SHELXS97 (Sheldrick, 2008)'
_diffrn_ambient_temperature 150.0
_diffrn_detector_area_resol_mean 10.4933
_diffrn_measured_fraction_theta_full 1.000
_diffrn_measured_fraction_theta_max 1.000
_diffrn_measurement_device_type 'Agilent SuperNova (Dual, Cu at zero, Atlas)'
_diffrn_measurement_method \w
_diffrn_radiation_monochromator mirror
_diffrn_radiation_source 'SuperNova (Mo) X-ray Source'
_diffrn_radiation_type MoK\a
_diffrn_radiation_wavelength 0.71073
_diffrn_reflns_av_R_equivalents 0.0318
_diffrn_reflns_av_sigmaI/netI 0.0430
_diffrn_reflns_limit_h_max 10
_diffrn_reflns_limit_h_min -10
_diffrn_reflns_limit_k_max 12
_diffrn_reflns_limit_k_min -16
_diffrn_reflns_limit_l_max 15
_diffrn_reflns_limit_l_min -15
_diffrn_reflns_number 5104
_diffrn_reflns_theta_full 27.49
_diffrn_reflns_theta_max 27.49
_diffrn_reflns_theta_min 2.78
_exptl_absorpt_coefficient_mu 1.056
_exptl_absorpt_correction_T_max 1.00000
_exptl_absorpt_correction_T_min 0.81199
_exptl_absorpt_correction_type multi-scan
_exptl_absorpt_process_details '(CrysAlis PRO; Agilent, 2011)'
_exptl_crystal_colour blue
_exptl_crystal_density_diffrn 1.476
_exptl_crystal_density_method 'not measured'
_exptl_crystal_description prismatic
_exptl_crystal_F_000 444
_exptl_crystal_size_max 0.2
_exptl_crystal_size_mid 0.16
_exptl_crystal_size_min 0.14
_refine_diff_density_max 0.323
_refine_diff_density_min -0.336
_refine_ls_extinction_method none
_refine_ls_goodness_of_fit_ref 1.040
_refine_ls_hydrogen_treatment constr
_refine_ls_matrix_type full
_refine_ls_number_parameters 126
_refine_ls_number_reflns 2178
_refine_ls_number_restraints 0
_refine_ls_restrained_S_all 1.040
_refine_ls_R_factor_all 0.0389
_refine_ls_R_factor_gt 0.0313
_refine_ls_shift/su_max 0.025
_refine_ls_shift/su_mean 0.003
_refine_ls_structure_factor_coef Fsqd
_refine_ls_weighting_details 'calc w=1/[\s^2^(Fo^2^)+(0.0263P)^2^+0.3819P] where P=(Fo^2^+2Fc^2^)/3'
_refine_ls_weighting_scheme calc
_refine_ls_wR_factor_gt 0.0707
_refine_ls_wR_factor_ref 0.0753
_reflns_number_gt 1862
_reflns_number_total 2178
_reflns_threshold_expression I>2\s(I)
_cod_data_source_file sk3457.cif
_cod_data_source_block I
_cod_original_sg_symbol_H-M 'P 21/c'
_cod_database_code 2018725
_cod_database_fobs_code 2018725

loop_
_symmetry_equiv_pos_as_xyz
'x, y, z'
'-x, y+1/2, -z+1/2'
'-x, -y, -z'
'x, -y-1/2, z-1/2'

loop_
_atom_site_type_symbol
_atom_site_label
_atom_site_fract_x
_atom_site_fract_y
_atom_site_fract_z
_atom_site_U_iso_or_equiv
_atom_site_adp_type
_atom_site_calc_flag
_atom_site_refinement_flags
_atom_site_occupancy
_atom_site_symmetry_multiplicity
Ni Ni1 0.5000 0.0000 0.5000 0.01492(11) Uani d S 1 2
N N11 0.2163(2) 0.04986(13) 0.29641(15) 0.0169(3) Uani d . 1 1
C C12 0.1659(3) 0.15434(15) 0.25796(18) 0.0199(4) Uani d . 1 1
C C13 -0.0312(3) 0.18454(16) 0.12683(19) 0.0243(4) Uani d . 1 1
H H13 -0.0649 0.2570 0.1033 0.029 Uiso calc R 1 1
C C14 -0.1762(3) 0.10616(17) 0.03208(19) 0.0259(4) Uani d . 1 1
H H14 -0.3069 0.1251 -0.0568 0.031 Uiso calc R 1 1
C C15 -0.1241(3) -0.00049(16) 0.0713(2) 0.0230(4) Uani d . 1 1
H H15 -0.2191 -0.0547 0.0092 0.028 Uiso calc R 1 1
C C16 0.0709(3) -0.02575(16) 0.20397(19) 0.0200(4) Uani d . 1 1
H H16 0.1039 -0.0978 0.2310 0.024 Uiso calc R 1 1
C C2A 0.3283(3) 0.23731(15) 0.36254(19) 0.0247(4) Uani d . 1 1
H H2A 0.2743 0.3081 0.3189 0.030 Uiso calc R 1 1
H H2B 0.4538 0.2250 0.3761 0.030 Uiso calc R 1 1
C C1A 0.3889(3) 0.23659(15) 0.51194(19) 0.0262(4) Uani d . 1 1
H H12A 0.4688 0.3011 0.5656 0.031 Uiso calc R 1 1
H H12B 0.2623 0.2371 0.4987 0.031 Uiso calc R 1 1
O O1A 0.51246(19) 0.14359(10) 0.59543(13) 0.0224(3) Uani d . 1 1
H H1A 0.4708 0.1178 0.6348 0.034 Uiso calc R 1 1
O O31 0.32257(18) -0.07155(10) 0.54228(13) 0.0200(3) Uani d . 1 1
O O32 0.3705(2) 0.04846(13) 0.70003(14) 0.0315(3) Uani d . 1 1
C C31 0.2984(3) -0.03858(16) 0.62914(18) 0.0211(4) Uani d . 1 1
C C32 0.1691(3) -0.10893(19) 0.6463(2) 0.0298(5) Uani d . 1 1
H H32A 0.1755 -0.0806 0.7231 0.045 Uiso calc R 1 1
H H32B 0.2245 -0.1809 0.6711 0.045 Uiso calc R 1 1
H H32C 0.0252 -0.1100 0.5556 0.045 Uiso calc R 1 1

loop_
_atom_site_aniso_label
_atom_site_aniso_U_11
_atom_site_aniso_U_22
_atom_site_aniso_U_33
_atom_site_aniso_U_12
_atom_site_aniso_U_13
_atom_site_aniso_U_23
Ni1 0.01389(17) 0.01210(17) 0.01555(17) 0.00006(11) 0.00831(14) -0.00062(11)
N11 0.0166(7) 0.0153(8) 0.0184(7) 0.0005(6) 0.0113(6) 0.0015(6)
C12 0.0222(9) 0.0179(10) 0.0219(8) 0.0010(7) 0.0155(8) 0.0008(7)
C13 0.0269(9) 0.0221(10) 0.0213(9) 0.0071(8) 0.0148(8) 0.0046(7)
C14 0.0219(9) 0.0324(12) 0.0181(8) 0.0066(8) 0.0109(8) 0.0030(8)
C15 0.0189(9) 0.0260(11) 0.0198(9) -0.0036(7) 0.0109(8) -0.0048(7)
C16 0.0212(9) 0.0175(9) 0.0208(9) -0.0014(7) 0.0137(8) -0.0003(7)
C2A 0.0229(9) 0.0130(9) 0.0306(10) 0.0004(7) 0.0143(8) 0.0029(7)
C1A 0.0219(9) 0.0155(10) 0.0263(9) 0.0020(7) 0.0095(8) -0.0035(7)
O1A 0.0234(6) 0.0155(7) 0.0226(6) 0.0013(5) 0.0127(5) -0.0012(5)
O31 0.0215(6) 0.0191(7) 0.0210(6) -0.0011(5) 0.0147(5) -0.0018(5)
O32 0.0364(8) 0.0336(9) 0.0282(7) -0.0057(7) 0.0229(7) -0.0104(6)
C31 0.0151(8) 0.0250(10) 0.0155(8) 0.0045(7) 0.0068(7) 0.0023(7)
C32 0.0313(10) 0.0368(13) 0.0295(10) -0.0001(9) 0.0236(9) 0.0019(9)

loop_
_atom_type_symbol
_atom_type_description
_atom_type_scat_dispersion_real
_atom_type_scat_dispersion_imag
_atom_type_scat_source
C C 0.0033 0.0016 'International Tables Vol C Tables 4.2.6.8 and 6.1.1.4'
H H 0.0000 0.0000 'International Tables Vol C Tables 4.2.6.8 and 6.1.1.4'
N N 0.0061 0.0033 'International Tables Vol C Tables 4.2.6.8 and 6.1.1.4'
O O 0.0106 0.0060 'International Tables Vol C Tables 4.2.6.8 and 6.1.1.4'
Ni Ni 0.3393 1.1124 'International Tables Vol C Tables 4.2.6.8 and 6.1.1.4'

loop_
_geom_angle_atom_site_label_1
_geom_angle_atom_site_label_2
_geom_angle_atom_site_label_3
_geom_angle_site_symmetry_1
_geom_angle_site_symmetry_3
_geom_angle
_geom_angle_publ_flag
O31 Ni1 O31 3_656 . 180.0 ?
O31 Ni1 O1A . . 90.67(5) no
O31 Ni1 O1A 3_656 3_656 90.67(5) ?
O31 Ni1 O1A . 3_656 89.33(5) ?
O31 Ni1 N11 . . 87.99(5) no
O31 Ni1 N11 3_656 3_656 87.99(5) ?
O31 Ni1 N11 . 3_656 92.01(5) ?
O1A Ni1 N11 . . 89.99(5) no
O1A Ni1 N11 3_656 3_656 89.99(5) ?
O31 Ni1 N11 3_656 . 92.01(5) ?
O31 Ni1 N11 . . 87.99(5) ?
O1A Ni1 N11 3_656 . 90.01(5) ?
N11 Ni1 N11 3_656 . 180.0 ?
C12 N11 C16 . . 118.32(15) ?
C12 N11 Ni1 . . 123.00(11) ?
C16 N11 Ni1 . . 118.50(12) ?
N11 C12 C13 . . 121.28(16) ?
N11 C12 C2A . . 117.64(15) ?
C13 C12 C2A . . 121.07(17) ?
C14 C13 C12 . . 119.63(18) ?
C14 C13 H13 . . 120.2 ?
C12 C13 H13 . . 120.2 ?
C15 C14 C13 . . 118.97(17) ?
C15 C14 H14 . . 120.5 ?
C13 C14 H14 . . 120.5 ?
C14 C15 C16 . . 118.99(17) ?
C14 C15 H15 . . 120.5 ?
C16 C15 H15 . . 120.5 ?
N11 C16 C15 . . 122.76(18) ?
N11 C16 H16 . . 118.6 ?
C15 C16 H16 . . 118.6 ?
C12 C2A C1A . . 113.79(16) ?
C12 C2A H2A . . 108.8 ?
C1A C2A H2A . . 108.8 ?
C12 C2A H2B . . 108.8 ?
C1A C2A H2B . . 108.8 ?
H2A C2A H2B . . 107.7 ?
O1A C1A C2A . . 111.21(15) ?
O1A C1A H12A . . 109.4 ?
C2A C1A H12A . . 109.4 ?
O1A C1A H12B . . 109.4 ?
C2A C1A H12B . . 109.4 ?
H12A C1A H12B . . 108.0 ?
C1A O1A H1A . . 109.5 ?
C31 O31 Ni1 . . 127.18(12) ?
O32 C31 O31 . . 125.02(18) ?
O32 C31 C32 . . 118.08(17) ?
O31 C31 C32 . . 116.89(17) ?
C31 C32 H32A . . 109.5 ?
C31 C32 H32B . . 109.5 ?
H32A C32 H32B . . 109.5 ?
C31 C32 H32C . . 109.5 ?
H32A C32 H32C . . 109.5 ?
H32B C32 H32C . . 109.5 ?

loop_
_geom_bond_atom_site_label_1
_geom_bond_atom_site_label_2
_geom_bond_site_symmetry_2
_geom_bond_distance
_geom_bond_publ_flag
Ni1 O31 3_656 2.0719(12) no
Ni1 O31 . 2.0719(12) no
Ni1 O1A . 2.0877(13) no
Ni1 O1A 3_656 2.0877(13) no
Ni1 N11 3_656 2.0996(13) no
Ni1 N11 . 2.0996(13) no
N11 C12 . 1.349(2) no
N11 C16 . 1.352(2) no
C12 C13 . 1.395(2) no
C12 C2A . 1.501(2) no
C13 C14 . 1.381(3) no
C13 H13 . 0.9300 no
C14 C15 . 1.377(3) no
C14 H14 . 0.9300 no
C15 C16 . 1.379(3) no
C15 H15 . 0.9300 no
C16 H16 . 0.9300 no
C2A C1A . 1.519(3) no
C2A H2A . 0.9700 no
C2A H2B . 0.9700 no
C1A O1A . 1.432(2) no
C1A H12A . 0.9700 no
C1A H12B . 0.9700 no
O1A H1A . 0.8200 no
O31 C31 . 1.262(2) no
O32 C31 . 1.259(2) no
C31 C32 . 1.514(3) no
C32 H32A . 0.9600 no
C32 H32B . 0.9600 no
C32 H32C . 0.9600 no

loop_
_geom_hbond_atom_site_label_D
_geom_hbond_atom_site_label_H
_geom_hbond_atom_site_label_A
_geom_hbond_distance_DH
_geom_hbond_distance_HA
_geom_hbond_distance_DA
_geom_hbond_angle_DHA
O1A H1A O31 0.82 2.55 2.9585(18) 112
O1A H1A O32 0.82 1.72 2.533(2) 172
